data_4329673
loop_
_publ_author_name
'Benoit Cormary'
'Sonia Ladeira'
'Kane Jacob'
'Pascal G. Lacroix'
'Theo Woike'
'Dominik Schaniel'
'Isabelle Malfant'

_publ_section_title
;
 Structural Influence on the Photochromic Response of a Series of
 Ruthenium Mononitrosyl Complexes
;
_journal_name_full 'Inorganic Chemistry'
_journal_page_first 7492
_journal_page_last 7501
_journal_paper_doi 10.1021/ic202702r
_journal_volume 51
_journal_year 2012
_chemical_compound_source 'synthesis as described'
_chemical_formula_moiety 'C20 H20 Cl N5 O Ru, 2(Br), H2O, O0.5'
_chemical_formula_sum 'C20 H22 Br2 Cl N5 O2.5 Ru'
_chemical_formula_weight 668.77
_chemical_name_systematic
;
 ?
;
_space_group_IT_number 14
_symmetry_cell_setting monoclinic
_symmetry_Int_Tables_number 14
_symmetry_space_group_name_Hall '-P 2ybc'
_symmetry_space_group_name_H-M 'P 1 21/c 1'
_atom_sites_solution_hydrogens geom
_atom_sites_solution_primary direct
_atom_sites_solution_secondary difmap
_cell_angle_alpha 90
_cell_angle_beta 126.8320(10)
_cell_angle_gamma 90
_cell_formula_units_Z 4
_cell_length_a 13.8031(3)
_cell_length_b 12.6530(3)
_cell_length_c 18.2544(3)
_cell_measurement_reflns_used 9687
_cell_measurement_temperature 180(2)
_cell_measurement_theta_max 31.41
_cell_measurement_theta_min 2.79
_cell_measurement_wavelength 0.71073
_cell_volume 2551.78(10)
_computing_cell_refinement 'CrysAlis RED, Oxford Diffraction Ltd.'
_computing_data_collection 'CrysAlis CCD, Oxford Diffraction Ltd.'
_computing_data_reduction 'CrysAlis RED, Oxford Diffraction Ltd.'
_computing_molecular_graphics 'Ortep-3 for Windows (Farrugia, 1997)'
_computing_publication_material 'WinGX publication routines (Farrugia, 1999)'
_computing_structure_refinement 'SHELXL-97 (Sheldrick, 1997)'
_computing_structure_solution 'SHELXS-97 (Sheldrick, 1990)'
_diffrn_ambient_temperature 180(2)
_diffrn_measured_fraction_theta_full 0.992
_diffrn_measured_fraction_theta_max 0.992
_diffrn_measurement_device_type 'Oxford-Diffraction XCALIBUR'
_diffrn_measurement_method \w-\f
_diffrn_radiation_monochromator graphite
_diffrn_radiation_probe x-ray
_diffrn_radiation_source 'fine-focus sealed tube'
_diffrn_radiation_type MoK\a
_diffrn_radiation_wavelength 0.71073
_diffrn_reflns_av_R_equivalents 0.0312
_diffrn_reflns_av_unetI/netI 0.0147
_diffrn_reflns_limit_h_max 17
_diffrn_reflns_limit_h_min -17
_diffrn_reflns_limit_k_max 15
_diffrn_reflns_limit_k_min -15
_diffrn_reflns_limit_l_max 22
_diffrn_reflns_limit_l_min -22
_diffrn_reflns_number 56567
_diffrn_reflns_theta_full 26.37
_diffrn_reflns_theta_max 26.37
_diffrn_reflns_theta_min 5.17
_diffrn_standards_decay_% 0
_diffrn_standards_interval_count 0
_diffrn_standards_interval_time 0
_diffrn_standards_number 0
_exptl_absorpt_coefficient_mu 3.878
_exptl_absorpt_correction_T_max 0.479
_exptl_absorpt_correction_T_min 0.460
_exptl_absorpt_correction_type multi-scan
_exptl_absorpt_process_details
;
        CrysAlis RED, Oxford Diffraction Ltd.,
        Version 1.171.32.27 (release 29-05-2008 CrysAlis171 .NET)
        (compiled May 29 2008,13:12:44)
        empirical absorption correction using spherical harmonics,
 implemented in SCALE3 ABSPACK scaling algorithm.
;
_exptl_crystal_colour orange
_exptl_crystal_density_diffrn 1.741
_exptl_crystal_description block
_exptl_crystal_F_000 1312
_exptl_crystal_size_max 0.2
_exptl_crystal_size_mid 0.2
_exptl_crystal_size_min 0.2
_refine_diff_density_max 2.072
_refine_diff_density_min -1.236
_refine_diff_density_rms 0.106
_refine_ls_extinction_method none
_refine_ls_goodness_of_fit_ref 1.035
_refine_ls_hydrogen_treatment mixed
_refine_ls_matrix_type full
_refine_ls_number_parameters 295
_refine_ls_number_reflns 5175
_refine_ls_number_restraints 8
_refine_ls_restrained_S_all 1.036
_refine_ls_R_factor_all 0.0523
_refine_ls_R_factor_gt 0.0447
_refine_ls_shift/su_max 0.002
_refine_ls_shift/su_mean 0
_refine_ls_structure_factor_coef Fsqd
_refine_ls_weighting_details 'calc w=1/[\s^2^(Fo^2^)+(0.0658P)^2^+8.6011P] where P=(Fo^2^+2Fc^2^)/3'
_refine_ls_weighting_scheme calc
_refine_ls_wR_factor_gt 0.1236
_refine_ls_wR_factor_ref 0.1312
_reflns_number_gt 4462
_reflns_number_total 5175
_reflns_threshold_expression >2sigma(I)
_cod_data_source_file ic202702r_si_002_2.cif
_cod_data_source_block 3
_cod_original_sg_symbol_H-M 'P 21/c'
_cod_original_formula_sum 'C20 H22 Br2 Cl N5 O2.50 Ru'
_cod_database_code 4329673

loop_
_symmetry_equiv_pos_as_xyz
'x, y, z'
'-x, y+1/2, -z+1/2'
'-x, -y, -z'
'x, -y-1/2, z-1/2'

loop_
_atom_site_label
_atom_site_type_symbol
_atom_site_fract_x
_atom_site_fract_y
_atom_site_fract_z
_atom_site_U_iso_or_equiv
_atom_site_adp_type
_atom_site_occupancy
_atom_site_symmetry_multiplicity
_atom_site_calc_flag
_atom_site_refinement_flags
C1 C 0.8711(5) -0.1161(4) 0.1673(3) 0.0450(11) Uani 1 1 d .
H1 H 0.8088 -0.1626 0.1547 0.054 Uiso 1 1 calc R
C2 C 0.9398(6) -0.1433(5) 0.1381(4) 0.0593(14) Uani 1 1 d .
H2 H 0.9239 -0.2071 0.1052 0.071 Uiso 1 1 calc R
C3 C 1.0307(5) -0.0775(6) 0.1567(4) 0.0663(17) Uani 1 1 d .
H3 H 1.0784 -0.0949 0.1368 0.08 Uiso 1 1 calc R
C4 C 1.0519(5) 0.0140(6) 0.2048(4) 0.0613(16) Uani 1 1 d .
H4 H 1.1159 0.0599 0.2197 0.074 Uiso 1 1 calc R
C5 C 0.9798(5) 0.0385(5) 0.2310(3) 0.0483(11) Uani 1 1 d .
H5 H 0.9935 0.1029 0.2627 0.058 Uiso 1 1 calc R
C6 C 0.9851(5) -0.1595(4) 0.3848(3) 0.0466(11) Uani 1 1 d .
H6 H 1.0336 -0.1097 0.3812 0.056 Uiso 1 1 calc R
C7 C 1.0383(6) -0.2487(5) 0.4362(4) 0.0578(14) Uani 1 1 d .
H7 H 1.1224 -0.2606 0.4675 0.069 Uiso 1 1 calc R
C8 C 0.9694(7) -0.3203(5) 0.4420(4) 0.0656(17) Uani 1 1 d .
H8 H 1.0054 -0.3821 0.4783 0.079 Uiso 1 1 calc R
C9 C 0.8479(7) -0.3024(5) 0.3952(4) 0.0655(17) Uani 1 1 d .
H9 H 0.7983 -0.3519 0.3979 0.079 Uiso 1 1 calc R
C10 C 0.7984(5) -0.2103(4) 0.3435(4) 0.0502(12) Uani 1 1 d .
H10 H 0.7141 -0.1976 0.3107 0.06 Uiso 1 1 calc R
C11 C 0.7568(5) 0.0009(4) 0.4133(3) 0.0437(11) Uani 1 1 d .
H11 H 0.8396 -0.0191 0.4497 0.052 Uiso 1 1 calc R
C12 C 0.6984(6) 0.0044(5) 0.4530(4) 0.0553(14) Uani 1 1 d .
H12 H 0.7402 -0.0132 0.5158 0.066 Uiso 1 1 calc R
C13 C 0.5797(5) 0.0335(5) 0.4016(4) 0.0581(14) Uani 1 1 d .
H13 H 0.5374 0.0355 0.4277 0.07 Uiso 1 1 calc R
C14 C 0.5216(5) 0.0600(5) 0.3105(4) 0.0537(13) Uani 1 1 d .
H14 H 0.4394 0.082 0.2738 0.064 Uiso 1 1 calc R
C15 C 0.5839(4) 0.0543(4) 0.2741(3) 0.0431(10) Uani 1 1 d .
H15 H 0.5435 0.0717 0.2115 0.052 Uiso 1 1 calc R
C16 C 0.7218(4) 0.2334(4) 0.2393(3) 0.0420(10) Uani 1 1 d .
H16 H 0.7425 0.2257 0.2989 0.05 Uiso 1 1 calc R
C17 C 0.6841(5) 0.3310(4) 0.1969(4) 0.0514(12) Uani 1 1 d .
H17 H 0.6783 0.3893 0.2269 0.062 Uiso 1 1 calc R
C18 C 0.6551(5) 0.3428(4) 0.1114(4) 0.0568(14) Uani 1 1 d .
H18 H 0.6304 0.4096 0.0817 0.068 Uiso 1 1 calc R
C19 C 0.6622(5) 0.2567(5) 0.0688(4) 0.0575(14) Uani 1 1 d .
H19 H 0.6405 0.2628 0.0088 0.069 Uiso 1 1 calc R
C20 C 0.7009(5) 0.1616(4) 0.1142(3) 0.0455(11) Uani 1 1 d .
H20 H 0.7074 0.1027 0.0851 0.055 Uiso 1 1 calc R
Br1 Br 0.67427(6) 0.65856(5) 0.11179(4) 0.0673(2) Uani 1 1 d .
N1 N 0.6606(4) -0.0596(3) 0.1698(3) 0.0433(9) Uani 1 1 d .
N2 N 0.8897(3) -0.0263(3) 0.2129(2) 0.0365(8) Uani 1 1 d .
N3 N 0.8657(4) -0.1398(3) 0.3390(3) 0.0384(8) Uani 1 1 d .
N4 N 0.7011(3) 0.0246(3) 0.3248(2) 0.0360(8) Uani 1 1 d .
N5 N 0.7299(3) 0.1489(3) 0.1982(2) 0.0366(8) Uani 1 1 d .
O1 O 0.5737(4) -0.0942(5) 0.1089(3) 0.0863(16) Uani 1 1 d .
Ru1 Ru 0.78993(3) 0.00167(2) 0.26431(2) 0.03032(12) Uani 1 1 d .
Cl1 Cl 0.95346(10) 0.09197(9) 0.38857(7) 0.0410(3) Uani 1 1 d .
O3 O 0.4097(11) 0.1926(10) 0.0742(8) 0.100(3) Uani 0.5 1 d PU
Br2 Br 0.72478(7) 0.44514(8) 0.42495(7) 0.1110(4) Uani 1 1 d .
O2 O 0.4805(8) 0.3081(7) 0.2560(10) 0.163(4) Uani 1 1 d D
H102 H 0.473(16) 0.286(13) 0.296(9) 0.196 Uiso 1 1 d D
H202 H 0.552(5) 0.311(13) 0.271(10) 0.196 Uiso 1 1 d D

loop_
_atom_site_aniso_label
_atom_site_aniso_U_11
_atom_site_aniso_U_22
_atom_site_aniso_U_33
_atom_site_aniso_U_23
_atom_site_aniso_U_13
_atom_site_aniso_U_12
C1 0.052(3) 0.043(3) 0.042(2) -0.001(2) 0.029(2) 0.004(2)
C2 0.068(4) 0.063(3) 0.055(3) 0.002(3) 0.041(3) 0.020(3)
C3 0.054(3) 0.103(5) 0.053(3) 0.010(3) 0.038(3) 0.022(3)
C4 0.045(3) 0.096(5) 0.047(3) 0.010(3) 0.029(3) -0.004(3)
C5 0.049(3) 0.055(3) 0.044(3) -0.001(2) 0.030(2) -0.009(2)
C6 0.050(3) 0.045(3) 0.043(3) 0.004(2) 0.027(2) 0.011(2)
C7 0.067(3) 0.052(3) 0.045(3) 0.010(2) 0.029(3) 0.023(3)
C8 0.098(5) 0.047(3) 0.051(3) 0.016(2) 0.044(3) 0.024(3)
C9 0.109(5) 0.042(3) 0.067(4) 0.003(3) 0.064(4) -0.007(3)
C10 0.064(3) 0.043(3) 0.053(3) 0.005(2) 0.040(3) 0.000(2)
C11 0.043(3) 0.052(3) 0.033(2) 0.0013(19) 0.021(2) 0.005(2)
C12 0.063(3) 0.069(4) 0.039(3) -0.004(2) 0.033(3) -0.003(3)
C13 0.059(3) 0.075(4) 0.057(3) -0.018(3) 0.044(3) -0.012(3)
C14 0.040(3) 0.066(3) 0.056(3) -0.008(3) 0.029(2) 0.001(2)
C15 0.038(2) 0.048(3) 0.038(2) 0.001(2) 0.020(2) 0.005(2)
C16 0.044(2) 0.038(2) 0.039(2) 0.0011(18) 0.023(2) 0.0062(19)
C17 0.052(3) 0.039(3) 0.056(3) 0.003(2) 0.029(3) 0.009(2)
C18 0.066(3) 0.039(3) 0.062(3) 0.020(2) 0.037(3) 0.013(2)
C19 0.069(3) 0.058(3) 0.046(3) 0.020(2) 0.035(3) 0.014(3)
C20 0.052(3) 0.048(3) 0.034(2) 0.008(2) 0.025(2) 0.011(2)
Br1 0.0649(4) 0.0601(4) 0.0656(4) -0.0013(3) 0.0331(3) -0.0109(3)
N1 0.038(2) 0.049(2) 0.038(2) -0.0069(17) 0.0196(18) 0.0033(17)
N2 0.040(2) 0.0370(18) 0.0341(18) 0.0031(15) 0.0228(16) 0.0029(16)
N3 0.046(2) 0.0334(18) 0.0365(19) 0.0030(15) 0.0251(17) 0.0027(16)
N4 0.0371(19) 0.0380(19) 0.0314(18) 0.0000(15) 0.0197(16) 0.0019(15)
N5 0.0381(19) 0.0345(18) 0.0307(17) 0.0032(14) 0.0172(16) 0.0057(15)
O1 0.046(2) 0.111(4) 0.070(3) -0.045(3) 0.017(2) -0.010(2)
Ru1 0.03188(19) 0.02993(19) 0.02682(19) 0.00118(12) 0.01634(15) 0.00193(12)
Cl1 0.0387(5) 0.0415(6) 0.0315(5) -0.0021(4) 0.0150(4) -0.0025(4)
O3 0.099(3) 0.100(3) 0.099(3) 0.0026(10) 0.059(2) -0.0030(10)
Br2 0.0644(4) 0.1027(7) 0.0997(6) 0.0561(5) 0.0139(4) -0.0069(4)
O2 0.108(5) 0.086(5) 0.300(13) -0.004(7) 0.125(8) -0.004(4)

loop_
_atom_type_symbol
_atom_type_description
_atom_type_scat_dispersion_real
_atom_type_scat_dispersion_imag
_atom_type_scat_source
C C 0.0033 0.0016 'International Tables Vol C Tables 4.2.6.8 and 6.1.1.4'
H H 0 0 'International Tables Vol C Tables 4.2.6.8 and 6.1.1.4'
Br Br -0.2901 2.4595 'International Tables Vol C Tables 4.2.6.8 and 6.1.1.4'
N N 0.0061 0.0033 'International Tables Vol C Tables 4.2.6.8 and 6.1.1.4'
O O 0.0106 0.006 'International Tables Vol C Tables 4.2.6.8 and 6.1.1.4'
Ru Ru -1.2594 0.8363 'International Tables Vol C Tables 4.2.6.8 and 6.1.1.4'
Cl Cl 0.1484 0.1585 'International Tables Vol C Tables 4.2.6.8 and 6.1.1.4'

loop_
_geom_angle_atom_site_label_1
_geom_angle_atom_site_label_2
_geom_angle_atom_site_label_3
_geom_angle
N2 C1 C2 122.1(5)
N2 C1 H1 119
C2 C1 H1 119
C3 C2 C1 119.5(6)
C3 C2 H2 120.3
C1 C2 H2 120.3
C2 C3 C4 119.0(5)
C2 C3 H3 120.5
C4 C3 H3 120.5
C5 C4 C3 119.4(6)
C5 C4 H4 120.3
C3 C4 H4 120.3
N2 C5 C4 122.0(5)
N2 C5 H5 119
C4 C5 H5 119
N3 C6 C7 122.1(5)
N3 C6 H6 119
C7 C6 H6 119
C8 C7 C6 119.3(6)
C8 C7 H7 120.3
C6 C7 H7 120.3
C7 C8 C9 119.5(5)
C7 C8 H8 120.3
C9 C8 H8 120.3
C8 C9 C10 118.7(6)
C8 C9 H9 120.7
C10 C9 H9 120.7
N3 C10 C9 121.9(6)
N3 C10 H10 119.1
C9 C10 H10 119.1
N4 C11 C12 122.4(5)
N4 C11 H11 118.8
C12 C11 H11 118.8
C13 C12 C11 119.3(5)
C13 C12 H12 120.3
C11 C12 H12 120.3
C12 C13 C14 118.9(5)
C12 C13 H13 120.5
C14 C13 H13 120.5
C15 C14 C13 119.4(5)
C15 C14 H14 120.3
C13 C14 H14 120.3
N4 C15 C14 121.7(5)
N4 C15 H15 119.1
C14 C15 H15 119.1
N5 C16 C17 121.7(4)
N5 C16 H16 119.2
C17 C16 H16 119.2
C18 C17 C16 119.4(5)
C18 C17 H17 120.3
C16 C17 H17 120.3
C17 C18 C19 119.2(5)
C17 C18 H18 120.4
C19 C18 H18 120.4
C20 C19 C18 119.1(5)
C20 C19 H19 120.4
C18 C19 H19 120.4
N5 C20 C19 122.4(5)
N5 C20 H20 118.8
C19 C20 H20 118.8
O1 N1 Ru1 176.0(4)
C1 N2 C5 118.1(4)
C1 N2 Ru1 119.1(3)
C5 N2 Ru1 122.6(3)
C10 N3 C6 118.6(4)
C10 N3 Ru1 121.1(3)
C6 N3 Ru1 120.3(3)
C11 N4 C15 118.2(4)
C11 N4 Ru1 120.5(3)
C15 N4 Ru1 121.0(3)
C20 N5 C16 118.2(4)
C20 N5 Ru1 120.5(3)
C16 N5 Ru1 121.3(3)
N1 Ru1 N5 90.51(17)
N1 Ru1 N4 90.41(17)
N5 Ru1 N4 91.49(14)
N1 Ru1 N3 94.49(18)
N5 Ru1 N3 174.81(15)
N4 Ru1 N3 89.84(14)
N1 Ru1 N2 92.27(16)
N5 Ru1 N2 91.78(14)
N4 Ru1 N2 175.76(14)
N3 Ru1 N2 86.67(14)
N1 Ru1 Cl1 176.27(13)
N5 Ru1 Cl1 86.71(10)
N4 Ru1 Cl1 87.18(11)
N3 Ru1 Cl1 88.35(11)
N2 Ru1 Cl1 90.31(11)
H102 O2 H202 117(10)

loop_
_geom_bond_atom_site_label_1
_geom_bond_atom_site_label_2
_geom_bond_distance
C1 N2 1.339(6)
C1 C2 1.381(7)
C1 H1 0.95
C2 C3 1.367(9)
C2 H2 0.95
C3 C4 1.374(10)
C3 H3 0.95
C4 C5 1.373(8)
C4 H4 0.95
C5 N2 1.355(6)
C5 H5 0.95
C6 N3 1.351(6)
C6 C7 1.366(7)
C6 H6 0.95
C7 C8 1.363(9)
C7 H7 0.95
C8 C9 1.370(10)
C8 H8 0.95
C9 C10 1.394(8)
C9 H9 0.95
C10 N3 1.325(6)
C10 H10 0.95
C11 N4 1.343(6)
C11 C12 1.371(7)
C11 H11 0.95
C12 C13 1.362(9)
C12 H12 0.95
C13 C14 1.386(8)
C13 H13 0.95
C14 C15 1.368(7)
C14 H14 0.95
C15 N4 1.349(6)
C15 H15 0.95
C16 N5 1.349(6)
C16 C17 1.382(7)
C16 H16 0.95
C17 C18 1.368(8)
C17 H17 0.95
C18 C19 1.375(8)
C18 H18 0.95
C19 C20 1.375(7)
C19 H19 0.95
C20 N5 1.342(6)
C20 H20 0.95
N1 O1 1.126(5)
N1 Ru1 1.753(4)
N2 Ru1 2.110(4)
N3 Ru1 2.109(4)
N4 Ru1 2.104(4)
N5 Ru1 2.101(4)
Ru1 Cl1 2.3253(11)
O2 H102 0.84(17)
O2 H202 0.85(14)
